data_7040724
loop_
_publ_author_name
'Zheng, Chunyang'
'Xu, Juping'
'Wang, Feng'
'Tao, Jun'
'Li, Dongfeng'

_publ_section_title
;
 Spin crossover and reversible single-crystal to single-crystal
 transformation behaviour in two cyanide-bridged mixed-valence {FeFe}
 clusters.
;
_journal_issue 43
_journal_name_full 'Dalton transactions (Cambridge, England : 2003)'
_journal_page_first 17254
_journal_page_last 17263
_journal_paper_doi 10.1039/c6dt03436e
_journal_volume 45
_journal_year 2016
_chemical_formula_moiety 'C62 H60 B2 Fe4 N26, 2(Cl O4), C H4 O '
_chemical_formula_sum 'C63 H64 B2 Cl2 Fe4 N26 O9'
_chemical_formula_weight 1645.32
_space_group_crystal_system monoclinic
_space_group_IT_number 14
_space_group_name_Hall '-P 2ybc'
_space_group_name_H-M_alt 'P 1 21/c 1'
_symmetry_space_group_name_Hall '-P 2ybc'
_symmetry_space_group_name_H-M 'P 1 21/c 1'
_atom_sites_solution_hydrogens mixed
_audit_creation_method SHELXL-2014/7
_audit_update_record
;
2016-09-02 deposited with the CCDC.
2016-09-26 downloaded from the CCDC.
;
_cell_angle_alpha 90
_cell_angle_beta 108.685(2)
_cell_angle_gamma 90
_cell_formula_units_Z 2
_cell_length_a 13.0293(14)
_cell_length_b 17.5910(19)
_cell_length_c 16.8823(18)
_cell_measurement_reflns_used 7027
_cell_measurement_temperature 296(2)
_cell_measurement_theta_max 24.33
_cell_measurement_theta_min 2.32
_cell_volume 3665.5(7)
_computing_cell_refinement 'Bruker SAINT'
_computing_data_collection 'Bruker APEX2'
_computing_data_reduction 'Bruker SAINT'
_computing_molecular_graphics 'Bruker SHELXTL'
_computing_publication_material 'Bruker SHELXTL'
_computing_structure_refinement 'SHELXL-2014/7 (Sheldrick, 2014)'
_computing_structure_solution 'SHELXS-2014 (Sheldrick, 2014)'
_diffrn_ambient_temperature 296(2)
_diffrn_measured_fraction_theta_full 0.996
_diffrn_measured_fraction_theta_max 0.991
_diffrn_measurement_device_type 'Bruker APEX-II CCD'
_diffrn_measurement_method '\f and \w scans'
_diffrn_radiation_type MoK\a
_diffrn_radiation_wavelength 0.71073
_diffrn_reflns_av_R_equivalents 0.0428
_diffrn_reflns_av_unetI/netI 0.0452
_diffrn_reflns_Laue_measured_fraction_full 0.996
_diffrn_reflns_Laue_measured_fraction_max 0.991
_diffrn_reflns_limit_h_max 17
_diffrn_reflns_limit_h_min -17
_diffrn_reflns_limit_k_max 23
_diffrn_reflns_limit_k_min -23
_diffrn_reflns_limit_l_max 22
_diffrn_reflns_limit_l_min -19
_diffrn_reflns_number 35928
_diffrn_reflns_point_group_measured_fraction_full 0.996
_diffrn_reflns_point_group_measured_fraction_max 0.991
_diffrn_reflns_theta_full 25.242
_diffrn_reflns_theta_max 28.989
_diffrn_reflns_theta_min 1.650
_exptl_absorpt_coefficient_mu 0.922
_exptl_absorpt_correction_T_max 0.9554
_exptl_absorpt_correction_T_min 0.9135
_exptl_absorpt_correction_type multi-scan
_exptl_absorpt_process_details sadabs
_exptl_crystal_colour red
_exptl_crystal_density_diffrn 1.491
_exptl_crystal_density_method 'not measured'
_exptl_crystal_description block
_exptl_crystal_F_000 1688
_exptl_crystal_size_max 0.100
_exptl_crystal_size_mid 0.050
_exptl_crystal_size_min 0.050
_refine_diff_density_max 0.468
_refine_diff_density_min -0.362
_refine_diff_density_rms 0.064
_refine_ls_extinction_method none
_refine_ls_goodness_of_fit_ref 1.011
_refine_ls_hydrogen_treatment constr
_refine_ls_matrix_type full
_refine_ls_number_parameters 534
_refine_ls_number_reflns 9644
_refine_ls_number_restraints 200
_refine_ls_restrained_S_all 1.075
_refine_ls_R_factor_all 0.0776
_refine_ls_R_factor_gt 0.0441
_refine_ls_shift/su_max 0.001
_refine_ls_shift/su_mean 0.000
_refine_ls_structure_factor_coef Fsqd
_refine_ls_weighting_details 'w=1/[\s^2^(Fo^2^)+(0.0746P)^2^+0.5992P] where P=(Fo^2^+2Fc^2^)/3'
_refine_ls_weighting_scheme calc
_refine_ls_wR_factor_gt 0.1175
_refine_ls_wR_factor_ref 0.1378
_reflns_Friedel_coverage 0.000
_reflns_number_gt 6423
_reflns_number_total 9644
_reflns_threshold_expression 'I > 2\s(I)'
_cod_data_source_file c6dt03436e2.cif
_cod_data_source_block 3_MeOH-296K
_cod_depositor_comments 'Adding full bibliography for 7040715--7040730.cif.'
_cod_database_code 7040724
_shelx_shelxl_version_number 2014/7
_shelx_space_group_comment
;
The symmetry employed for this shelxl refinement is uniquely defined
by the following loop, which should always be used as a source of
symmetry information in preference to the above space-group names.
They are only intended as comments.
;
_shelx_estimated_absorpt_t_min 0.913
_shelx_estimated_absorpt_t_max 0.955

loop_
_space_group_symop_operation_xyz
'x, y, z'
'-x, y+1/2, -z+1/2'
'-x, -y, -z'
'x, -y-1/2, z-1/2'

loop_
_atom_site_label
_atom_site_type_symbol
_atom_site_fract_x
_atom_site_fract_y
_atom_site_fract_z
_atom_site_U_iso_or_equiv
_atom_site_adp_type
_atom_site_occupancy
_atom_site_site_symmetry_order
_atom_site_calc_flag
_atom_site_refinement_flags_posn
_atom_site_refinement_flags_adp
_atom_site_refinement_flags_occupancy
_atom_site_disorder_assembly
_atom_site_disorder_group
Fe1 Fe 0.25976(3) 0.57779(2) 0.92839(2) 0.03618(11) Uani 1 1 d . . . . .
Fe2 Fe 0.37599(3) 0.32148(2) 1.03975(2) 0.03601(11) Uani 1 1 d . . . . .
B1 B 0.1263(3) 0.5720(2) 0.7375(2) 0.0571(8) Uani 1 1 d . . . . .
N1 N 0.33310(19) 0.43114(14) 1.02747(16) 0.0540(6) Uani 1 1 d . . . . .
N2 N 0.48411(18) 0.65073(12) 0.98284(15) 0.0493(5) Uani 1 1 d . . . . .
N3 N 0.2067(2) 0.6478(2) 1.07708(18) 0.0757(8) Uani 1 1 d . . . . .
N4 N 0.30376(17) 0.52885(12) 0.83883(13) 0.0425(5) Uani 1 1 d . . . . .
N5 N 0.23769(19) 0.53133(13) 0.75852(15) 0.0523(6) Uani 1 1 d . . . . .
N6 N 0.20386(17) 0.66533(11) 0.85488(13) 0.0418(5) Uani 1 1 d . . . . .
N7 N 0.15109(19) 0.65406(14) 0.77200(14) 0.0522(6) Uani 1 1 d . . . . .
N8 N 0.11525(17) 0.53200(12) 0.87820(14) 0.0458(5) Uani 1 1 d . . . . .
N9 N 0.06776(18) 0.53326(14) 0.79391(15) 0.0532(6) Uani 1 1 d . . . . .
N10 N 0.4646(2) 0.31406(15) 1.16493(15) 0.0571(6) Uani 1 1 d . . . . .
N11 N 0.41095(18) 0.20478(12) 1.05248(14) 0.0459(5) Uani 1 1 d . . . . .
N12 N 0.23364(17) 0.28460(12) 1.05862(13) 0.0441(5) Uani 1 1 d . . . . .
N13 N 0.29900(18) 0.28745(13) 0.91730(14) 0.0467(5) Uani 1 1 d . . . . .
C1 C 0.3083(2) 0.48927(15) 0.99615(17) 0.0436(6) Uani 1 1 d . . . . .
C2 C 0.4006(2) 0.62363(13) 0.96941(15) 0.0386(5) Uani 1 1 d . . . . .
C3 C 0.2252(2) 0.62240(16) 1.02063(18) 0.0486(6) Uani 1 1 d . . . . .
C4 C 0.3910(2) 0.48902(16) 0.8403(2) 0.0546(7) Uani 1 1 d . . . . .
H4 H 0.4489 0.4785 0.8881 0.065 Uiso 1 1 calc R U . . .
C5 C 0.3833(3) 0.4657(2) 0.7613(2) 0.0759(10) Uani 1 1 d . . . . .
H5 H 0.4332 0.4371 0.7452 0.091 Uiso 1 1 calc R U . . .
C6 C 0.2866(3) 0.4934(2) 0.7113(2) 0.0726(10) Uani 1 1 d . . . . .
H6 H 0.2588 0.4872 0.6537 0.087 Uiso 1 1 calc R U . . .
C7 C 0.2069(2) 0.73991(14) 0.8678(2) 0.0525(7) Uani 1 1 d . . . . .
H7 H 0.2379 0.7631 0.9195 0.063 Uiso 1 1 calc R U . . .
C8 C 0.1580(3) 0.77782(18) 0.7948(2) 0.0724(10) Uani 1 1 d . . . . .
H8 H 0.1498 0.8301 0.7871 0.087 Uiso 1 1 calc R U . . .
C9 C 0.1236(3) 0.7221(2) 0.7351(2) 0.0716(10) Uani 1 1 d . . . . .
H9 H 0.0874 0.7301 0.6785 0.086 Uiso 1 1 calc R U . . .
C10 C 0.0486(2) 0.49513(17) 0.9104(2) 0.0608(8) Uani 1 1 d . . . . .
H10 H 0.0618 0.4863 0.9671 0.073 Uiso 1 1 calc R U . . .
C11 C -0.0424(3) 0.4719(2) 0.8479(3) 0.0814(11) Uani 1 1 d . . . . .
H11 H -0.1012 0.4451 0.8535 0.098 Uiso 1 1 calc R U . . .
C12 C -0.0280(3) 0.4966(2) 0.7761(3) 0.0746(10) Uani 1 1 d . . . . .
H12 H -0.0766 0.4894 0.7227 0.089 Uiso 1 1 calc R U . . .
C13 C 0.0582(3) 0.5697(3) 0.6406(2) 0.0876(12) Uani 1 1 d . . . . .
H13A H -0.0095 0.5954 0.6316 0.131 Uiso 1 1 calc R U . . .
H13B H 0.0448 0.5178 0.6227 0.131 Uiso 1 1 calc R U . . .
H13C H 0.0983 0.5944 0.6092 0.131 Uiso 1 1 calc R U . . .
C14 C 0.4699(4) 0.3663(2) 1.2234(2) 0.0904(14) Uani 1 1 d . . . . .
H14 H 0.4271 0.4097 1.2098 0.108 Uiso 1 1 calc R U . . .
C15 C 0.5408(5) 0.3557(4) 1.3067(3) 0.1159(19) Uani 1 1 d . U . . .
H15 H 0.5454 0.3922 1.3475 0.139 Uiso 1 1 calc R U . . .
C16 C 0.6006(5) 0.2924(4) 1.3250(3) 0.124(2) Uani 1 1 d . U . . .
H16 H 0.6470 0.2851 1.3792 0.149 Uiso 1 1 calc R U . . .
C17 C 0.5949(3) 0.2396(3) 1.2671(3) 0.1020(16) Uani 1 1 d . . . . .
H17 H 0.6364 0.1957 1.2809 0.122 Uiso 1 1 calc R U . . .
C18 C 0.5263(2) 0.2508(2) 1.1859(2) 0.0643(9) Uani 1 1 d . . . . .
C19 C 0.5188(2) 0.19760(19) 1.1162(2) 0.0625(8) Uani 1 1 d . . . . .
H19A H 0.5747 0.2093 1.0915 0.075 Uiso 1 1 calc R U . . .
H19B H 0.5297 0.1459 1.1371 0.075 Uiso 1 1 calc R U . . .
C20 C 0.3284(2) 0.16514(15) 1.0811(2) 0.0583(8) Uani 1 1 d . . . . .
H20A H 0.3576 0.1568 1.1409 0.070 Uiso 1 1 calc R U . . .
H20B H 0.3133 0.1158 1.0541 0.070 Uiso 1 1 calc R U . . .
C21 C 0.2243(2) 0.20906(15) 1.06209(16) 0.0451(6) Uani 1 1 d . . . . .
C22 C 0.1258(3) 0.17397(19) 1.0533(2) 0.0632(8) Uani 1 1 d . . . . .
H22 H 0.1207 0.1213 1.0543 0.076 Uiso 1 1 calc R U . . .
C23 C 0.0361(3) 0.2187(2) 1.0431(2) 0.0748(10) Uani 1 1 d . . . . .
H23 H -0.0311 0.1966 1.0362 0.090 Uiso 1 1 calc R U . . .
C24 C 0.0467(3) 0.2960(2) 1.0431(2) 0.0769(10) Uani 1 1 d . . . . .
H24 H -0.0127 0.3271 1.0386 0.092 Uiso 1 1 calc R U . . .
C25 C 0.1455(3) 0.32742(19) 1.0500(2) 0.0632(8) Uani 1 1 d . . . . .
H25 H 0.1517 0.3800 1.0486 0.076 Uiso 1 1 calc R U . . .
C26 C 0.4098(3) 0.17818(17) 0.9687(2) 0.0641(8) Uani 1 1 d . . . . .
H26A H 0.4017 0.1233 0.9653 0.077 Uiso 1 1 calc R U . . .
H26B H 0.4779 0.1911 0.9602 0.077 Uiso 1 1 calc R U . . .
C27 C 0.3183(3) 0.21458(18) 0.90256(19) 0.0589(7) Uani 1 1 d . . . . .
C28 C 0.2571(4) 0.1767(3) 0.8310(3) 0.0976(14) Uani 1 1 d . . . . .
H28 H 0.2685 0.1255 0.8228 0.117 Uiso 1 1 calc R U . . .
C29 C 0.1774(4) 0.2185(3) 0.7717(3) 0.1104(16) Uani 1 1 d . . . . .
H29 H 0.1370 0.1956 0.7219 0.132 Uiso 1 1 calc R U . . .
C30 C 0.1585(4) 0.2919(3) 0.7860(2) 0.0874(12) Uani 1 1 d . . . . .
H30 H 0.1045 0.3193 0.7470 0.105 Uiso 1 1 calc R U . . .
C31 C 0.2206(3) 0.32531(19) 0.85909(19) 0.0605(8) Uani 1 1 d . . . . .
H31 H 0.2081 0.3760 0.8687 0.073 Uiso 1 1 calc R U . . .
Cl1 Cl 0.2797(6) 0.9545(4) 0.9632(5) 0.1030(18) Uani 0.5 1 d . U P A 1
O1 O 0.2486(9) 0.8820(4) 0.9977(5) 0.138(3) Uani 0.5 1 d . U P A 1
O2 O 0.3781(6) 0.9791(4) 1.0178(5) 0.140(3) Uani 0.5 1 d . U P A 1
O3 O 0.2040(8) 1.0093(5) 0.9734(7) 0.143(3) Uani 0.5 1 d . U P A 1
O4 O 0.2653(9) 0.9463(5) 0.8815(5) 0.137(3) Uani 0.5 1 d . U P A 1
Cl1' Cl 0.2552(5) 0.9472(4) 0.9625(4) 0.0661(9) Uani 0.5 1 d . U P B 2
O1' O 0.3284(7) 0.8914(5) 0.9753(6) 0.136(3) Uani 0.5 1 d . U P B 2
O2' O 0.2490(11) 0.9923(6) 1.0209(6) 0.164(3) Uani 0.5 1 d . U P B 2
O3' O 0.2544(10) 0.9992(7) 0.8991(7) 0.177(4) Uani 0.5 1 d . U P B 2
O4' O 0.1490(7) 0.9126(5) 0.9264(7) 0.154(3) Uani 0.5 1 d . U P B 2
C1S C 0.3296(7) 0.9674(5) 0.7394(5) 0.088(3) Uani 0.5 1 d . . P C 1
H1SA H 0.2818 1.0096 0.7188 0.131 Uiso 0.5 1 calc R U P C 1
H1SB H 0.2890 0.9251 0.7495 0.131 Uiso 0.5 1 calc R U P C 1
H1SC H 0.3635 0.9534 0.6986 0.131 Uiso 0.5 1 calc R U P C 1
O1S O 0.4051(7) 0.9870(5) 0.8101(6) 0.141(3) Uani 0.5 1 d . . P C 1
H1S H 0.3736 0.9874 0.8543 0.211 Uiso 0.5 1 d R U P C 1

loop_
_atom_site_aniso_label
_atom_site_aniso_U_11
_atom_site_aniso_U_22
_atom_site_aniso_U_33
_atom_site_aniso_U_23
_atom_site_aniso_U_13
_atom_site_aniso_U_12
Fe1 0.03596(19) 0.03337(17) 0.0399(2) 0.00086(13) 0.01305(15) 0.00224(13)
Fe2 0.03464(18) 0.03318(18) 0.03775(19) 0.00536(13) 0.00815(14) 0.00027(13)
B1 0.055(2) 0.063(2) 0.0453(18) -0.0051(15) 0.0056(15) -0.0101(16)
N1 0.0460(13) 0.0543(14) 0.0645(15) 0.0211(11) 0.0215(12) 0.0074(11)
N2 0.0418(12) 0.0406(11) 0.0579(14) 0.0035(10) 0.0051(10) 0.0001(10)
N3 0.0637(17) 0.105(2) 0.0628(17) -0.0272(16) 0.0262(14) -0.0007(16)
N4 0.0444(12) 0.0405(11) 0.0452(12) -0.0063(9) 0.0180(10) -0.0046(9)
N5 0.0539(14) 0.0573(14) 0.0488(13) -0.0139(11) 0.0208(11) -0.0104(11)
N6 0.0391(11) 0.0389(10) 0.0435(11) 0.0019(9) 0.0078(9) 0.0013(8)
N7 0.0484(13) 0.0533(13) 0.0465(13) 0.0079(10) 0.0035(10) -0.0003(10)
N8 0.0444(12) 0.0416(11) 0.0539(13) -0.0018(10) 0.0192(10) -0.0023(9)
N9 0.0459(13) 0.0549(13) 0.0543(14) -0.0089(11) 0.0099(11) -0.0126(10)
N10 0.0642(16) 0.0630(15) 0.0460(13) -0.0042(11) 0.0203(12) -0.0234(12)
N11 0.0425(12) 0.0401(11) 0.0544(13) 0.0077(10) 0.0144(10) 0.0072(9)
N12 0.0427(12) 0.0421(11) 0.0445(12) 0.0060(9) 0.0097(10) 0.0003(9)
N13 0.0444(12) 0.0518(13) 0.0438(12) 0.0019(10) 0.0139(10) -0.0032(10)
C1 0.0385(13) 0.0468(14) 0.0473(15) 0.0036(11) 0.0162(11) 0.0012(11)
C2 0.0428(14) 0.0345(11) 0.0377(13) 0.0014(9) 0.0118(11) 0.0043(10)
C3 0.0398(14) 0.0556(15) 0.0505(16) -0.0037(13) 0.0144(12) 0.0019(12)
C4 0.0496(16) 0.0492(15) 0.072(2) -0.0151(14) 0.0299(15) -0.0021(12)
C5 0.060(2) 0.085(2) 0.091(3) -0.040(2) 0.0368(19) -0.0093(18)
C6 0.083(2) 0.085(2) 0.062(2) -0.0367(18) 0.0389(19) -0.0228(19)
C7 0.0422(14) 0.0382(13) 0.0736(19) 0.0024(13) 0.0137(14) 0.0040(11)
C8 0.069(2) 0.0451(16) 0.096(3) 0.0227(17) 0.0164(19) 0.0122(15)
C9 0.064(2) 0.070(2) 0.068(2) 0.0287(18) 0.0041(17) 0.0108(17)
C10 0.0530(17) 0.0560(17) 0.082(2) 0.0029(15) 0.0336(16) -0.0064(14)
C11 0.059(2) 0.084(2) 0.110(3) -0.010(2) 0.040(2) -0.0283(18)
C12 0.0505(18) 0.079(2) 0.087(3) -0.0236(19) 0.0116(18) -0.0273(16)
C13 0.077(3) 0.121(3) 0.0491(19) -0.008(2) -0.0012(18) -0.016(2)
C14 0.127(4) 0.093(3) 0.063(2) -0.022(2) 0.047(2) -0.056(3)
C15 0.154(5) 0.139(4) 0.068(3) -0.040(3) 0.054(3) -0.082(4)
C16 0.111(4) 0.187(5) 0.059(3) 0.002(3) 0.005(3) -0.056(4)
C17 0.066(2) 0.160(5) 0.064(2) 0.034(3) -0.0021(19) -0.017(3)
C18 0.0447(16) 0.092(2) 0.0512(17) 0.0216(17) 0.0081(14) -0.0090(16)
C19 0.0459(16) 0.0664(19) 0.072(2) 0.0270(16) 0.0138(15) 0.0173(14)
C20 0.0570(17) 0.0361(13) 0.083(2) 0.0128(13) 0.0249(16) -0.0021(12)
C21 0.0455(14) 0.0450(14) 0.0441(14) 0.0035(11) 0.0133(12) -0.0059(11)
C22 0.0559(18) 0.0644(19) 0.070(2) -0.0033(16) 0.0216(16) -0.0183(15)
C23 0.0466(18) 0.098(3) 0.082(2) -0.002(2) 0.0237(17) -0.0182(18)
C24 0.0487(19) 0.099(3) 0.083(3) 0.017(2) 0.0216(18) 0.0129(18)
C25 0.0547(18) 0.0622(18) 0.073(2) 0.0131(16) 0.0215(16) 0.0115(14)
C26 0.074(2) 0.0520(17) 0.068(2) -0.0086(14) 0.0249(17) 0.0132(15)
C27 0.0651(19) 0.0634(18) 0.0508(17) -0.0074(14) 0.0222(15) 0.0006(15)
C28 0.128(4) 0.091(3) 0.067(2) -0.032(2) 0.020(3) 0.005(3)
C29 0.120(4) 0.138(4) 0.052(2) -0.026(3) -0.001(2) 0.000(3)
C30 0.086(3) 0.110(3) 0.051(2) 0.003(2) 0.0013(19) -0.001(2)
C31 0.0574(18) 0.0676(19) 0.0500(17) 0.0089(14) 0.0082(14) -0.0033(15)
Cl1 0.151(4) 0.064(2) 0.071(2) -0.0058(17) 0.002(2) 0.044(3)
O1 0.197(7) 0.078(4) 0.120(5) -0.001(4) 0.023(5) -0.010(4)
O2 0.111(5) 0.118(5) 0.147(5) 0.014(4) -0.021(4) 0.006(4)
O3 0.140(5) 0.117(5) 0.136(6) -0.022(5) -0.007(5) 0.061(4)
O4 0.205(6) 0.119(5) 0.082(4) -0.015(4) 0.037(4) 0.029(5)
Cl1' 0.0914(19) 0.0586(16) 0.0534(16) -0.0014(12) 0.0305(15) 0.0047(12)
O1' 0.119(5) 0.101(4) 0.159(6) -0.031(4) 0.003(5) 0.055(4)
O2' 0.214(7) 0.141(6) 0.130(5) -0.059(5) 0.044(5) 0.021(5)
O3' 0.221(7) 0.161(6) 0.114(5) 0.066(5) 0.005(6) -0.017(6)
O4' 0.130(5) 0.116(5) 0.193(6) -0.015(5) 0.020(5) -0.004(4)
C1S 0.082(5) 0.098(6) 0.067(5) 0.001(4) 0.003(4) -0.037(5)
O1S 0.151(7) 0.141(7) 0.159(7) 0.021(5) 0.090(6) -0.002(5)

loop_
_atom_type_symbol
_atom_type_description
_atom_type_scat_dispersion_real
_atom_type_scat_dispersion_imag
_atom_type_scat_source
C C 0.0033 0.0016 'International Tables Vol C Tables 4.2.6.8 and 6.1.1.4'
H H 0.0000 0.0000 'International Tables Vol C Tables 4.2.6.8 and 6.1.1.4'
B B 0.0013 0.0007 'International Tables Vol C Tables 4.2.6.8 and 6.1.1.4'
N N 0.0061 0.0033 'International Tables Vol C Tables 4.2.6.8 and 6.1.1.4'
O O 0.0106 0.0060 'International Tables Vol C Tables 4.2.6.8 and 6.1.1.4'
Cl Cl 0.1484 0.1585 'International Tables Vol C Tables 4.2.6.8 and 6.1.1.4'
Fe Fe 0.3463 0.8444 'International Tables Vol C Tables 4.2.6.8 and 6.1.1.4'

loop_
_geom_angle_atom_site_label_1
_geom_angle_atom_site_label_2
_geom_angle_atom_site_label_3
_geom_angle
_geom_angle_site_symmetry_1
_geom_angle_site_symmetry_3
C1 Fe1 C2 91.79(10) . .
C1 Fe1 C3 88.07(12) . .
C2 Fe1 C3 88.90(11) . .
C1 Fe1 N6 176.99(10) . .
C2 Fe1 N6 90.95(9) . .
C3 Fe1 N6 93.22(11) . .
C1 Fe1 N8 90.68(10) . .
C2 Fe1 N8 175.98(10) . .
C3 Fe1 N8 94.35(11) . .
N6 Fe1 N8 86.51(9) . .
C1 Fe1 N4 88.94(10) . .
C2 Fe1 N4 88.92(9) . .
C3 Fe1 N4 176.24(11) . .
N6 Fe1 N4 89.88(9) . .
N8 Fe1 N4 87.96(9) . .
N1 Fe2 N2 89.21(9) . 3_667
N1 Fe2 N10 102.31(11) . .
N2 Fe2 N10 88.08(10) 3_667 .
N1 Fe2 N13 98.34(10) . .
N2 Fe2 N13 93.37(9) 3_667 .
N10 Fe2 N13 159.31(10) . .
N1 Fe2 N12 94.77(9) . .
N2 Fe2 N12 175.42(9) 3_667 .
N10 Fe2 N12 93.26(9) . .
N13 Fe2 N12 83.84(9) . .
N1 Fe2 N11 176.36(9) . .
N2 Fe2 N11 94.36(9) 3_667 .
N10 Fe2 N11 78.54(10) . .
N13 Fe2 N11 80.78(9) . .
N12 Fe2 N11 81.63(9) . .
N7 B1 N5 106.0(2) . .
N7 B1 N9 105.1(3) . .
N5 B1 N9 105.3(3) . .
N7 B1 C13 112.9(3) . .
N5 B1 C13 113.3(3) . .
N9 B1 C13 113.4(3) . .
C1 N1 Fe2 159.0(2) . .
C2 N2 Fe2 156.3(2) . 3_667
C4 N4 N5 107.5(2) . .
C4 N4 Fe1 132.2(2) . .
N5 N4 Fe1 120.30(17) . .
C6 N5 N4 107.9(3) . .
C6 N5 B1 132.6(3) . .
N4 N5 B1 119.5(2) . .
C7 N6 N7 107.0(2) . .
C7 N6 Fe1 133.2(2) . .
N7 N6 Fe1 119.86(16) . .
C9 N7 N6 108.6(3) . .
C9 N7 B1 131.4(3) . .
N6 N7 B1 119.8(2) . .
C10 N8 N9 107.3(2) . .
C10 N8 Fe1 133.0(2) . .
N9 N8 Fe1 119.69(17) . .
C12 N9 N8 107.7(3) . .
C12 N9 B1 132.2(3) . .
N8 N9 B1 120.1(2) . .
C14 N10 C18 119.2(3) . .
C14 N10 Fe2 126.5(3) . .
C18 N10 Fe2 114.2(2) . .
C19 N11 C26 112.6(2) . .
C19 N11 C20 110.0(2) . .
C26 N11 C20 112.0(2) . .
C19 N11 Fe2 106.44(18) . .
C26 N11 Fe2 105.96(17) . .
C20 N11 Fe2 109.65(16) . .
C21 N12 C25 118.4(2) . .
C21 N12 Fe2 114.44(18) . .
C25 N12 Fe2 125.5(2) . .
C27 N13 C31 118.7(3) . .
C27 N13 Fe2 113.56(19) . .
C31 N13 Fe2 126.6(2) . .
N1 C1 Fe1 171.3(3) . .
N2 C2 Fe1 170.7(2) . .
N3 C3 Fe1 178.2(3) . .
N4 C4 C5 110.2(3) . .
N4 C4 H4 124.9 . .
C5 C4 H4 124.9 . .
C6 C5 C4 105.2(3) . .
C6 C5 H5 127.4 . .
C4 C5 H5 127.4 . .
N5 C6 C5 109.2(3) . .
N5 C6 H6 125.4 . .
C5 C6 H6 125.4 . .
N6 C7 C8 110.6(3) . .
N6 C7 H7 124.7 . .
C8 C7 H7 124.7 . .
C7 C8 C9 105.2(3) . .
C7 C8 H8 127.4 . .
C9 C8 H8 127.4 . .
N7 C9 C8 108.6(3) . .
N7 C9 H9 125.7 . .
C8 C9 H9 125.7 . .
N8 C10 C11 110.3(3) . .
N8 C10 H10 124.8 . .
C11 C10 H10 124.8 . .
C12 C11 C10 105.0(3) . .
C12 C11 H11 127.5 . .
C10 C11 H11 127.5 . .
N9 C12 C11 109.7(3) . .
N9 C12 H12 125.2 . .
C11 C12 H12 125.2 . .
B1 C13 H13A 109.5 . .
B1 C13 H13B 109.5 . .
H13A C13 H13B 109.5 . .
B1 C13 H13C 109.5 . .
H13A C13 H13C 109.5 . .
H13B C13 H13C 109.5 . .
N10 C14 C15 120.2(5) . .
N10 C14 H14 119.9 . .
C15 C14 H14 119.9 . .
C16 C15 C14 118.9(5) . .
C16 C15 H15 120.6 . .
C14 C15 H15 120.6 . .
C17 C16 C15 121.2(5) . .
C17 C16 H16 119.4 . .
C15 C16 H16 119.4 . .
C16 C17 C18 119.5(5) . .
C16 C17 H17 120.3 . .
C18 C17 H17 120.3 . .
N10 C18 C17 121.0(4) . .
N10 C18 C19 115.5(3) . .
C17 C18 C19 123.5(4) . .
N11 C19 C18 109.2(2) . .
N11 C19 H19A 109.8 . .
C18 C19 H19A 109.8 . .
N11 C19 H19B 109.8 . .
C18 C19 H19B 109.8 . .
H19A C19 H19B 108.3 . .
N11 C20 C21 112.8(2) . .
N11 C20 H20A 109.0 . .
C21 C20 H20A 109.0 . .
N11 C20 H20B 109.0 . .
C21 C20 H20B 109.0 . .
H20A C20 H20B 107.8 . .
N12 C21 C22 122.1(3) . .
N12 C21 C20 115.6(2) . .
C22 C21 C20 122.3(3) . .
C23 C22 C21 118.6(3) . .
C23 C22 H22 120.7 . .
C21 C22 H22 120.7 . .
C24 C23 C22 119.2(3) . .
C24 C23 H23 120.4 . .
C22 C23 H23 120.4 . .
C23 C24 C25 119.5(3) . .
C23 C24 H24 120.2 . .
C25 C24 H24 120.2 . .
N12 C25 C24 122.0(3) . .
N12 C25 H25 119.0 . .
C24 C25 H25 119.0 . .
N11 C26 C27 109.8(2) . .
N11 C26 H26A 109.7 . .
C27 C26 H26A 109.7 . .
N11 C26 H26B 109.7 . .
C27 C26 H26B 109.7 . .
H26A C26 H26B 108.2 . .
N13 C27 C28 122.0(3) . .
N13 C27 C26 115.0(3) . .
C28 C27 C26 123.0(3) . .
C27 C28 C29 117.3(4) . .
C27 C28 H28 121.4 . .
C29 C28 H28 121.4 . .
C30 C29 C28 120.8(4) . .
C30 C29 H29 119.6 . .
C28 C29 H29 119.6 . .
C29 C30 C31 118.8(4) . .
C29 C30 H30 120.6 . .
C31 C30 H30 120.6 . .
N13 C31 C30 122.4(3) . .
N13 C31 H31 118.8 . .
C30 C31 H31 118.8 . .
O4 Cl1 O2 120.9(9) . .
O4 Cl1 O3 108.9(7) . .
O2 Cl1 O3 103.7(8) . .
O4 Cl1 O1 109.8(8) . .
O2 Cl1 O1 108.1(7) . .
O3 Cl1 O1 103.9(8) . .
O2' Cl1' O1' 123.1(9) . .
O2' Cl1' O3' 101.3(9) . .
O1' Cl1' O3' 115.5(9) . .
O2' Cl1' O4' 107.1(8) . .
O1' Cl1' O4' 107.1(7) . .
O3' Cl1' O4' 100.3(8) . .
O1S C1S H1SA 109.5 . .
O1S C1S H1SB 109.5 . .
H1SA C1S H1SB 109.5 . .
O1S C1S H1SC 109.5 . .
H1SA C1S H1SC 109.5 . .
H1SB C1S H1SC 109.5 . .
C1S O1S H1S 108.9 . .

loop_
_geom_bond_atom_site_label_1
_geom_bond_atom_site_label_2
_geom_bond_distance
_geom_bond_site_symmetry_2
Fe1 C1 1.916(3) .
Fe1 C2 1.919(3) .
Fe1 C3 1.921(3) .
Fe1 N6 1.965(2) .
Fe1 N8 1.972(2) .
Fe1 N4 1.978(2) .
Fe2 N1 2.000(2) .
Fe2 N2 2.038(2) 3_667
Fe2 N10 2.062(3) .
Fe2 N13 2.076(2) .
Fe2 N12 2.084(2) .
Fe2 N11 2.099(2) .
B1 N7 1.552(4) .
B1 N5 1.554(5) .
B1 N9 1.555(4) .
B1 C13 1.591(5) .
N1 C1 1.149(3) .
N2 C2 1.143(3) .
N2 Fe2 2.038(2) 3_667
N3 C3 1.146(4) .
N4 C4 1.329(3) .
N4 N5 1.354(3) .
N5 C6 1.345(4) .
N6 C7 1.329(3) .
N6 N7 1.361(3) .
N7 C9 1.344(4) .
N8 C10 1.331(4) .
N8 N9 1.358(3) .
N9 C12 1.350(4) .
N10 C14 1.333(4) .
N10 C18 1.352(4) .
N11 C19 1.476(4) .
N11 C26 1.485(4) .
N11 C20 1.486(4) .
N12 C21 1.337(3) .
N12 C25 1.341(4) .
N13 C27 1.345(4) .
N13 C31 1.345(4) .
C4 C5 1.367(4) .
C4 H4 0.9300 .
C5 C6 1.362(5) .
C5 H5 0.9300 .
C6 H6 0.9300 .
C7 C8 1.367(4) .
C7 H7 0.9300 .
C8 C9 1.374(5) .
C8 H8 0.9300 .
C9 H9 0.9300 .
C10 C11 1.373(5) .
C10 H10 0.9300 .
C11 C12 1.356(5) .
C11 H11 0.9300 .
C12 H12 0.9300 .
C13 H13A 0.9600 .
C13 H13B 0.9600 .
C13 H13C 0.9600 .
C14 C15 1.426(7) .
C14 H14 0.9300 .
C15 C16 1.336(8) .
C15 H15 0.9300 .
C16 C17 1.334(8) .
C16 H16 0.9300 .
C17 C18 1.390(5) .
C17 H17 0.9300 .
C18 C19 1.482(5) .
C19 H19A 0.9700 .
C19 H19B 0.9700 .
C20 C21 1.503(4) .
C20 H20A 0.9700 .
C20 H20B 0.9700 .
C21 C22 1.389(4) .
C22 C23 1.374(5) .
C22 H22 0.9300 .
C23 C24 1.367(6) .
C23 H23 0.9300 .
C24 C25 1.372(5) .
C24 H24 0.9300 .
C25 H25 0.9300 .
C26 C27 1.492(4) .
C26 H26A 0.9700 .
C26 H26B 0.9700 .
C27 C28 1.387(5) .
C28 C29 1.398(7) .
C28 H28 0.9300 .
C29 C30 1.351(7) .
C29 H29 0.9300 .
C30 C31 1.372(5) .
C30 H30 0.9300 .
C31 H31 0.9300 .
Cl1 O4 1.338(10) .
Cl1 O2 1.386(10) .
Cl1 O3 1.428(12) .
Cl1 O1 1.512(10) .
Cl1' O2' 1.287(12) .
Cl1' O1' 1.337(9) .
Cl1' O3' 1.405(11) .
Cl1' O4' 1.456(11) .
C1S O1S 1.327(10) .
C1S H1SA 0.9600 .
C1S H1SB 0.9600 .
C1S H1SC 0.9600 .
O1S H1S 0.9599 .

loop_
_geom_hbond_atom_site_label_D
_geom_hbond_atom_site_label_H
_geom_hbond_atom_site_label_A
_geom_hbond_distance_DH
_geom_hbond_distance_HA
_geom_hbond_distance_DA
_geom_hbond_angle_DHA
_geom_hbond_site_symmetry_A
O1S H1S O4 0.96 1.77 2.586(13) 140.6 .
O1S H1S Cl1 0.96 2.58 3.518(10) 166.2 .
C28 H28 O3' 0.93 2.60 3.331(11) 135.4 1_545
C25 H25 N1 0.93 2.66 3.169(4) 115.3 .
C24 H24 N3 0.93 2.69 3.421(5) 136.0 3_567
C20 H20B O2' 0.97 2.33 3.267(11) 161.7 1_545
C20 H20B O3 0.97 2.48 3.400(10) 158.1 1_545
C19 H19B O1S 0.97 2.55 3.505(9) 168.9 3_667
C19 H19A O1' 0.97 2.63 3.281(9) 124.8 3_667
C15 H15 O2 0.93 2.66 3.551(9) 161.8 2_647
C14 H14 O1S 0.93 2.56 3.211(9) 127.2 4_576
C12 H12 O3' 0.93 2.56 3.444(11) 158.2 2_546
C12 H12 O4 0.93 2.63 3.486(10) 152.5 2_546
C11 H11 N3 0.93 2.64 3.516(5) 157.4 3_567
C7 H7 O1' 0.93 2.58 3.325(9) 137.5 .
C7 H7 O1 0.93 2.45 3.254(8) 144.3 .
C6 H6 O2' 0.93 2.23 3.104(10) 155.4 4_575
O1S H1S O4 0.96 1.77 2.586(13) 140.6 .

loop_
_geom_torsion_atom_site_label_1
_geom_torsion_atom_site_label_2
_geom_torsion_atom_site_label_3
_geom_torsion_atom_site_label_4
_geom_torsion
C4 N4 N5 C6 -0.8(3)
Fe1 N4 N5 C6 -179.5(2)
C4 N4 N5 B1 177.8(2)
Fe1 N4 N5 B1 -0.9(3)
N7 B1 N5 C6 -126.0(3)
N9 B1 N5 C6 122.9(3)
C13 B1 N5 C6 -1.6(5)
N7 B1 N5 N4 55.8(3)
N9 B1 N5 N4 -55.3(3)
C13 B1 N5 N4 -179.8(3)
C7 N6 N7 C9 0.8(3)
Fe1 N6 N7 C9 -178.4(2)
C7 N6 N7 B1 -175.4(3)
Fe1 N6 N7 B1 5.5(3)
N5 B1 N7 C9 126.1(3)
N9 B1 N7 C9 -122.7(4)
C13 B1 N7 C9 1.4(5)
N5 B1 N7 N6 -58.8(3)
N9 B1 N7 N6 52.4(3)
C13 B1 N7 N6 176.6(3)
C10 N8 N9 C12 -0.1(3)
Fe1 N8 N9 C12 178.2(2)
C10 N8 N9 B1 -179.4(3)
Fe1 N8 N9 B1 -1.1(3)
N7 B1 N9 C12 125.9(3)
N5 B1 N9 C12 -122.4(3)
C13 B1 N9 C12 2.0(5)
N7 B1 N9 N8 -55.0(3)
N5 B1 N9 N8 56.7(3)
C13 B1 N9 N8 -178.8(3)
N5 N4 C4 C5 0.5(3)
Fe1 N4 C4 C5 178.9(2)
N4 C4 C5 C6 0.1(4)
N4 N5 C6 C5 0.9(4)
B1 N5 C6 C5 -177.5(3)
C4 C5 C6 N5 -0.6(4)
N7 N6 C7 C8 -0.6(3)
Fe1 N6 C7 C8 178.3(2)
N6 C7 C8 C9 0.3(4)
N6 N7 C9 C8 -0.6(4)
B1 N7 C9 C8 175.0(3)
C7 C8 C9 N7 0.2(4)
N9 N8 C10 C11 0.1(4)
Fe1 N8 C10 C11 -177.8(2)
N8 C10 C11 C12 -0.1(4)
N8 N9 C12 C11 0.0(4)
B1 N9 C12 C11 179.2(3)
C10 C11 C12 N9 0.1(4)
C18 N10 C14 C15 0.7(5)
Fe2 N10 C14 C15 -175.5(3)
N10 C14 C15 C16 -0.7(7)
C14 C15 C16 C17 0.0(8)
C15 C16 C17 C18 0.6(8)
C14 N10 C18 C17 0.0(5)
Fe2 N10 C18 C17 176.6(3)
C14 N10 C18 C19 -177.4(3)
Fe2 N10 C18 C19 -0.7(3)
C16 C17 C18 N10 -0.6(6)
C16 C17 C18 C19 176.5(4)
C26 N11 C19 C18 157.7(3)
C20 N11 C19 C18 -76.7(3)
Fe2 N11 C19 C18 42.0(3)
N10 C18 C19 N11 -28.3(4)
C17 C18 C19 N11 154.4(3)
C19 N11 C20 C21 138.6(3)
C26 N11 C20 C21 -95.4(3)
Fe2 N11 C20 C21 21.9(3)
C25 N12 C21 C22 2.9(4)
Fe2 N12 C21 C22 -163.5(2)
C25 N12 C21 C20 -173.7(3)
Fe2 N12 C21 C20 19.9(3)
N11 C20 C21 N12 -28.2(4)
N11 C20 C21 C22 155.2(3)
N12 C21 C22 C23 -1.9(5)
C20 C21 C22 C23 174.5(3)
C21 C22 C23 C24 -0.9(5)
C22 C23 C24 C25 2.6(6)
C21 N12 C25 C24 -1.2(5)
Fe2 N12 C25 C24 163.7(3)
C23 C24 C25 N12 -1.6(6)
C19 N11 C26 C27 -156.7(3)
C20 N11 C26 C27 78.7(3)
Fe2 N11 C26 C27 -40.7(3)
C31 N13 C27 C28 -2.7(5)
Fe2 N13 C27 C28 165.9(3)
C31 N13 C27 C26 177.4(3)
Fe2 N13 C27 C26 -14.0(3)
N11 C26 C27 N13 37.7(4)
N11 C26 C27 C28 -142.2(4)
N13 C27 C28 C29 3.6(7)
C26 C27 C28 C29 -176.6(4)
C27 C28 C29 C30 -2.9(8)
C28 C29 C30 C31 1.4(8)
C27 N13 C31 C30 1.2(5)
Fe2 N13 C31 C30 -165.8(3)
C29 C30 C31 N13 -0.5(6)
